data_2108031
loop_
_publ_author_name
'Szell, Patrick M. J.'
'Gabidullin, Bulat'
'Bryce, David L.'

_publ_section_title
;
 1,3,5-Tri(iodoethynyl)-2,4,6-trifluorobenzene: halogen-bonded frameworks
 and NMR spectroscopic analysis
;
_journal_coeditor_code XM5005
_journal_issue 2
_journal_name_full 'Acta Crystallographica Section B'
_journal_page_first
;
;
_journal_paper_doi 10.1107/S2052520617000944
_journal_volume 73
_journal_year 2017
_chemical_formula_moiety 'C12 F3 I3, C10 H24 N, Br'
_chemical_formula_sum 'C22 H24 Br F3 I3 N'
_chemical_formula_weight 820.03
_chemical_melting_point 453
_space_group_crystal_system monoclinic
_space_group_IT_number 15
_space_group_name_Hall '-C 2yc'
_space_group_name_H-M_alt 'C 1 2/c 1'
_symmetry_space_group_name_Hall '-C 2yc'
_symmetry_space_group_name_H-M 'C 1 2/c 1'
_atom_sites_solution_hydrogens geom
_audit_creation_method SHELXL-2014/7
_cell_angle_alpha 90
_cell_angle_beta 116.034(7)
_cell_angle_gamma 90
_cell_formula_units_Z 16
_cell_length_a 31.434(4)
_cell_length_b 14.8275(19)
_cell_length_c 26.724(4)
_cell_measurement_reflns_used 9963
_cell_measurement_temperature 200(2)
_cell_measurement_theta_max 22.18
_cell_measurement_theta_min 2.38
_cell_volume 11192(3)
_computing_cell_refinement 'APEX II, Bruker (2009)'
_computing_data_collection 'APEX II, Bruker (2009)'
_computing_data_reduction 'XPREP, Bruker (2009)'
_computing_molecular_graphics 'Mercury (Macrae et al., 2008)'
_computing_publication_material 'CIFTAB (Sheldrick, 1997)'
_computing_structure_refinement 'SHELXL-2014/7 (Sheldrick, 2014)'
_computing_structure_solution 'SHELXS-03 (Sheldrick, 2003)'
_diffrn_ambient_temperature 200(2)
_diffrn_measured_fraction_theta_full 0.997
_diffrn_measured_fraction_theta_max 0.997
_diffrn_measurement_device_type 'Bruker APEX-II CCD'
_diffrn_measurement_method '\f and \w scans'
_diffrn_radiation_type MoK\a
_diffrn_radiation_wavelength 0.71073
_diffrn_reflns_av_R_equivalents 0.0820
_diffrn_reflns_limit_h_max 37
_diffrn_reflns_limit_h_min -37
_diffrn_reflns_limit_k_max 17
_diffrn_reflns_limit_k_min -17
_diffrn_reflns_limit_l_max 32
_diffrn_reflns_limit_l_min -32
_diffrn_reflns_number 65445
_diffrn_reflns_theta_full 25.242
_diffrn_reflns_theta_max 25.249
_diffrn_reflns_theta_min 1.442
_exptl_absorpt_coefficient_mu 4.808
_exptl_absorpt_correction_T_max 0.7457
_exptl_absorpt_correction_T_min 0.5778
_exptl_absorpt_correction_type multi-scan
_exptl_absorpt_process_details 'SADABS, Bruker (2003)'
_exptl_crystal_colour colourless
_exptl_crystal_density_diffrn 1.947
_exptl_crystal_description plate
_exptl_crystal_F_000 6144
_exptl_crystal_size_max 0.110
_exptl_crystal_size_mid 0.060
_exptl_crystal_size_min 0.010
_refine_diff_density_max 0.764
_refine_diff_density_min -0.716
_refine_ls_extinction_method none
_refine_ls_goodness_of_fit_ref 1.017
_refine_ls_hydrogen_treatment constr
_refine_ls_matrix_type full
_refine_ls_number_parameters 595
_refine_ls_number_reflns 10111
_refine_ls_number_restraints 228
_refine_ls_restrained_S_all 1.012
_refine_ls_R_factor_all 0.1220
_refine_ls_R_factor_gt 0.0494
_refine_ls_shift/su_max 0.005
_refine_ls_shift/su_mean 0.000
_refine_ls_structure_factor_coef Fsqd
_refine_ls_weighting_details 'w=1/[\s^2^(Fo^2^)+(0.0634P)^2^] where P=(Fo^2^+2Fc^2^)/3'
_refine_ls_weighting_scheme calc
_refine_ls_wR_factor_gt 0.1105
_refine_ls_wR_factor_ref 0.1378
_reflns_number_gt 5235
_reflns_number_total 10111
_reflns_threshold_expression 'I > 2\s(I)'
_cod_data_source_file xm5005sup1.cif
_cod_data_source_block 1b
_cod_database_code 2108031
_shelx_space_group_comment
;
The symmetry employed for this shelxl refinement is uniquely defined
by the following loop, which should always be used as a source of
symmetry information in preference to the above space-group names.
They are only intended as comments.
;
_shelx_estimated_absorpt_t_min 0.620
_shelx_estimated_absorpt_t_max 0.953

loop_
_space_group_symop_operation_xyz
'x, y, z'
'-x, y, -z+1/2'
'x+1/2, y+1/2, z'
'-x+1/2, y+1/2, -z+1/2'
'-x, -y, -z'
'x, -y, z-1/2'
'-x+1/2, -y+1/2, -z'
'x+1/2, -y+1/2, z-1/2'

loop_
_atom_site_type_symbol
_atom_site_label
_atom_site_fract_x
_atom_site_fract_y
_atom_site_fract_z
_atom_site_U_iso_or_equiv
_atom_site_adp_type
_atom_site_calc_flag
_atom_site_occupancy
_atom_site_disorder_assembly
_atom_site_disorder_group
I I1 0.09444(2) 0.81500(4) 0.09230(3) 0.0694(2) Uani d 1 . .
I I2 -0.22682(3) 0.43739(5) -0.08810(4) 0.0863(3) Uani d 1 . .
I I3 0.09942(3) 0.13397(4) 0.10578(3) 0.0789(2) Uani d 1 . .
I I4 0.27017(3) 0.97795(5) 0.61143(4) 0.0856(3) Uani d 1 . .
I I5 0.58621(3) 0.58085(4) 0.74227(3) 0.0737(2) Uani d 1 . .
I I6 0.59759(2) 1.25846(5) 0.75626(3) 0.0717(2) Uani d 1 . .
Br Br7 0.66719(4) 0.43307(7) 0.80659(5) 0.0732(3) Uani d 1 . .
Br Br8 0.16989(4) 0.97643(7) 0.11318(6) 0.0815(4) Uani d 1 . .
F F1 -0.0685(2) 0.6241(3) 0.0221(2) 0.0780(16) Uani d 1 . .
F F2 -0.0615(2) 0.3116(3) 0.0356(2) 0.0765(16) Uani d 1 . .
F F3 0.0771(2) 0.4802(4) 0.1044(3) 0.0828(17) Uani d 1 . .
F F4 0.4228(2) 0.7759(4) 0.6487(3) 0.0876(18) Uani d 1 . .
F F5 0.5711(2) 0.9138(4) 0.7212(3) 0.0829(17) Uani d 1 . .
F F6 0.43459(19) 1.0894(3) 0.6546(2) 0.0728(15) Uani d 1 . .
C C1 0.0052(4) 0.5560(6) 0.0642(4) 0.052(2) Uani d 1 . .
C C2 -0.0440(4) 0.5500(6) 0.0377(4) 0.058(2) Uani d 1 . .
C C3 -0.0673(3) 0.4671(6) 0.0273(4) 0.054(2) Uani d 1 . .
C C4 -0.0394(4) 0.3911(6) 0.0451(4) 0.057(3) Uani d 1 . .
C C5 0.0095(4) 0.3910(6) 0.0707(4) 0.055(2) Uani d 1 . .
C C6 0.0302(3) 0.4775(6) 0.0797(4) 0.055(2) Uani d 1 . .
C C7 0.0299(3) 0.6404(6) 0.0741(4) 0.057(2) Uani d 1 . .
C C8 0.0527(4) 0.7056(7) 0.0803(4) 0.069(3) Uani d 1 . .
C C9 -0.1166(5) 0.4623(6) -0.0036(5) 0.070(3) Uani d 1 . .
C C10 -0.1594(4) 0.4525(7) -0.0339(5) 0.081(3) Uani d 1 . .
C C11 0.0365(4) 0.3097(7) 0.0843(4) 0.067(3) Uani d 1 . .
C C12 0.0585(4) 0.2430(7) 0.0930(5) 0.074(3) Uani d 1 . .
C C13 0.4265(3) 0.9334(7) 0.6515(4) 0.058(2) Uani d 1 . .
C C14 0.4495(4) 0.8510(6) 0.6618(4) 0.060(2) Uani d 1 . .
C C15 0.4985(4) 0.8416(6) 0.6853(4) 0.060(3) Uani d 1 . .
C C16 0.5235(3) 0.9205(7) 0.6975(4) 0.059(3) Uani d 1 . .
C C17 0.5046(4) 1.0059(6) 0.6892(4) 0.057(2) Uani d 1 . .
C C18 0.4548(4) 1.0081(6) 0.6652(4) 0.062(3) Uani d 1 . .
C C19 0.3762(4) 0.9417(7) 0.6320(5) 0.073(3) Uani d 1 . .
C C20 0.3368(4) 0.9520(7) 0.6215(5) 0.079(3) Uani d 1 . .
C C21 0.5216(4) 0.7561(7) 0.6975(4) 0.068(3) Uani d 1 . .
C C22 0.5427(4) 0.6889(7) 0.7113(4) 0.072(3) Uani d 1 . .
C C23 0.5334(4) 1.0847(7) 0.7070(4) 0.063(3) Uani d 1 . .
C C24 0.5564(4) 1.1494(7) 0.7244(4) 0.066(3) Uani d 1 . .
N N1 0.2529(3) 0.7997(5) 0.2753(4) 0.081(3) Uani d 1 . .
C C25 0.2001(4) 0.7964(8) 0.2506(5) 0.101(4) Uani d 1 . .
H H25A 0.1870 0.8267 0.2138 0.121 Uiso calc 1 . .
H H25B 0.1895 0.8305 0.2749 0.121 Uiso calc 1 . .
C C26 0.1805(5) 0.7016(11) 0.2432(8) 0.172(7) Uani d 1 . .
H H26A 0.1910 0.6673 0.2193 0.257 Uiso calc 1 . .
H H26B 0.1458 0.7040 0.2259 0.257 Uiso calc 1 . .
H H26C 0.1920 0.6722 0.2796 0.257 Uiso calc 1 . .
C C27 0.2716(4) 0.7483(7) 0.2406(6) 0.100(4) Uani d 1 . .
H H27A 0.2624 0.6842 0.2395 0.120 Uiso calc 1 . .
H H27B 0.3066 0.7510 0.2593 0.120 Uiso calc 1 . .
C C28 0.2547(5) 0.7815(8) 0.1809(6) 0.121(5) Uani d 1 . .
H H28A 0.2282 0.7441 0.1559 0.182 Uiso calc 1 . .
H H28B 0.2807 0.7774 0.1702 0.182 Uiso calc 1 . .
H H28C 0.2443 0.8443 0.1783 0.182 Uiso calc 1 . .
C C29 0.2640(5) 0.9016(7) 0.2748(6) 0.109(4) Uani d 1 . .
H H29A 0.2479 0.9240 0.2360 0.131 Uiso calc 1 . .
H H29B 0.2507 0.9346 0.2969 0.131 Uiso calc 1 . .
C C30 0.3159(6) 0.9224(10) 0.2977(8) 0.169(7) Uani d 1 . .
H H30A 0.3301 0.9217 0.3385 0.253 Uiso calc 1 . .
H H30B 0.3201 0.9822 0.2849 0.253 Uiso calc 1 . .
H H30C 0.3313 0.8770 0.2847 0.253 Uiso calc 1 . .
C C31 0.2763(5) 0.7618(7) 0.3335(6) 0.103(4) Uani d 1 . .
H H31A 0.3107 0.7728 0.3485 0.123 Uiso calc 1 . .
H H31B 0.2715 0.6956 0.3309 0.123 Uiso calc 1 . .
C C32 0.2599(5) 0.7974(9) 0.3751(6) 0.128(4) Uani d 1 . .
H H32A 0.2307 0.7660 0.3707 0.153 Uiso calc 1 A 1
H H32B 0.2531 0.8628 0.3692 0.153 Uiso calc 1 A 1
C C33 0.3012(9) 0.7800(17) 0.4356(8) 0.173(8) Uani d 0.83(3) B 1
H H33A 0.3067 0.7141 0.4405 0.208 Uiso calc 0.83(3) B 1
H H33B 0.3306 0.8077 0.4376 0.208 Uiso calc 0.83(3) B 1
C C34 0.2938(12) 0.8127(14) 0.4810(9) 0.218(13) Uani d 0.83(3) B 1
H H34A 0.3066 0.8740 0.4903 0.327 Uiso calc 0.83(3) B 1
H H34B 0.3100 0.7733 0.5133 0.327 Uiso calc 0.83(3) B 1
H H34C 0.2598 0.8135 0.4708 0.327 Uiso calc 0.83(3) B 1
C C33' 0.295(2) 0.762(5) 0.4352(13) 0.145(14) Uani d 0.17(3) B 2
H H33C 0.2771 0.7579 0.4580 0.174 Uiso calc 0.17(3) B 2
H H33D 0.3050 0.7001 0.4315 0.174 Uiso calc 0.17(3) B 2
C C34' 0.335(2) 0.816(5) 0.464(3) 0.13(2) Uani d 0.17(3) B 2
H H34D 0.3418 0.8515 0.4370 0.192 Uiso calc 0.17(3) B 2
H H34E 0.3627 0.7770 0.4850 0.192 Uiso calc 0.17(3) B 2
H H34F 0.3301 0.8564 0.4895 0.192 Uiso calc 0.17(3) B 2
N N2 0.4110(3) 0.4757(5) 0.5792(3) 0.081(2) Uani d 1 . .
C C35 0.4481(4) 0.4495(9) 0.6384(5) 0.113(4) Uani d 1 . .
H H35A 0.4703 0.5004 0.6546 0.135 Uiso calc 0.57(3) C 1
H H35B 0.4317 0.4390 0.6622 0.135 Uiso calc 0.57(3) C 1
H H35C 0.4572 0.5037 0.6624 0.135 Uiso calc 0.43(3) C 2
H H35D 0.4340 0.4054 0.6547 0.135 Uiso calc 0.43(3) C 2
C C36 0.4762(10) 0.365(2) 0.6392(11) 0.155(13) Uani d 0.57(3) C 1
H H36A 0.4927 0.3752 0.6159 0.232 Uiso calc 0.57(3) C 1
H H36B 0.4546 0.3139 0.6247 0.232 Uiso calc 0.57(3) C 1
H H36C 0.4994 0.3526 0.6775 0.232 Uiso calc 0.57(3) C 1
C C36' 0.4923(9) 0.408(3) 0.6367(12) 0.159(16) Uani d 0.43(3) C 2
H H36D 0.4965 0.3462 0.6508 0.239 Uiso calc 0.43(3) C 2
H H36E 0.5202 0.4441 0.6601 0.239 Uiso calc 0.43(3) C 2
H H36F 0.4884 0.4080 0.5983 0.239 Uiso calc 0.43(3) C 2
C C37 0.4419(11) 0.502(2) 0.5505(12) 0.099(6) Uani d 0.57(3) C 1
H H37A 0.4215 0.5082 0.5100 0.119 Uiso calc 0.57(3) C 1
H H37B 0.4648 0.4534 0.5558 0.119 Uiso calc 0.57(3) C 1
C C38 0.4691(13) 0.591(2) 0.5717(17) 0.133(11) Uani d 0.57(3) C 1
H H38A 0.4480 0.6363 0.5749 0.199 Uiso calc 0.57(3) C 1
H H38B 0.4811 0.6115 0.5454 0.199 Uiso calc 0.57(3) C 1
H H38C 0.4958 0.5805 0.6082 0.199 Uiso calc 0.57(3) C 1
C C37' 0.4223(15) 0.536(2) 0.5388(13) 0.099(6) Uani d 0.43(3) C 2
H H37C 0.4437 0.5020 0.5271 0.119 Uiso calc 0.43(3) C 2
H H37D 0.3926 0.5478 0.5050 0.119 Uiso calc 0.43(3) C 2
C C38' 0.4455(18) 0.625(2) 0.564(2) 0.133(11) Uani d 0.43(3) C 2
H H38D 0.4234 0.6619 0.5724 0.199 Uiso calc 0.43(3) C 2
H H38E 0.4538 0.6578 0.5376 0.199 Uiso calc 0.43(3) C 2
H H38F 0.4742 0.6143 0.5985 0.199 Uiso calc 0.43(3) C 2
C C39 0.3763(12) 0.544(3) 0.5847(10) 0.087(4) Uani d 0.57(3) C 1
H H39A 0.3615 0.5162 0.6069 0.104 Uiso calc 0.57(3) C 1
H H39B 0.3942 0.5975 0.6051 0.104 Uiso calc 0.57(3) C 1
C C40 0.3376(10) 0.573(2) 0.5284(13) 0.130(11) Uani d 0.57(3) C 1
H H40A 0.3511 0.5796 0.5017 0.195 Uiso calc 0.57(3) C 1
H H40B 0.3245 0.6310 0.5325 0.195 Uiso calc 0.57(3) C 1
H H40C 0.3125 0.5276 0.5148 0.195 Uiso calc 0.57(3) C 1
C C39' 0.3857(17) 0.540(4) 0.6029(14) 0.087(4) Uani d 0.43(3) C 2
H H39C 0.4085 0.5865 0.6260 0.104 Uiso calc 0.43(3) C 2
H H39D 0.3757 0.5052 0.6276 0.104 Uiso calc 0.43(3) C 2
C C40' 0.3425(14) 0.587(3) 0.558(2) 0.159(17) Uani d 0.43(3) C 2
H H40D 0.3528 0.6318 0.5393 0.238 Uiso calc 0.43(3) C 2
H H40E 0.3246 0.6163 0.5759 0.238 Uiso calc 0.43(3) C 2
H H40F 0.3224 0.5419 0.5315 0.238 Uiso calc 0.43(3) C 2
C C41 0.3823(4) 0.3962(7) 0.5453(5) 0.088(3) Uani d 1 . .
H H41A 0.3567 0.4194 0.5103 0.105 Uiso calc 1 . .
H H41B 0.4031 0.3579 0.5351 0.105 Uiso calc 1 . .
C C42 0.3611(5) 0.3397(8) 0.5739(5) 0.102(4) Uani d 1 . .
H H42A 0.3419 0.3779 0.5867 0.123 Uiso calc 1 . .
H H42B 0.3864 0.3110 0.6070 0.123 Uiso calc 1 . .
C C43 0.3300(5) 0.2675(8) 0.5347(6) 0.112(5) Uani d 1 . .
H H43A 0.3036 0.2969 0.5030 0.134 Uiso calc 1 . .
H H43B 0.3488 0.2331 0.5197 0.134 Uiso calc 1 . .
C C44 0.3101(5) 0.2037(8) 0.5622(6) 0.122(5) Uani d 1 . .
H H44A 0.3266 0.2118 0.6027 0.183 Uiso calc 1 . .
H H44B 0.3145 0.1416 0.5528 0.183 Uiso calc 1 . .
H H44C 0.2763 0.2158 0.5493 0.183 Uiso calc 1 . .

loop_
_atom_site_aniso_label
_atom_site_aniso_U_11
_atom_site_aniso_U_22
_atom_site_aniso_U_33
_atom_site_aniso_U_12
_atom_site_aniso_U_13
_atom_site_aniso_U_23
I1 0.0741(5) 0.0646(4) 0.0704(5) -0.0203(3) 0.0326(4) -0.0097(3)
I2 0.0673(5) 0.0726(5) 0.1012(7) -0.0117(4) 0.0204(5) 0.0080(4)
I3 0.0823(5) 0.0632(4) 0.0946(6) 0.0013(4) 0.0421(5) -0.0104(4)
I4 0.0594(5) 0.0744(5) 0.1172(7) 0.0061(4) 0.0336(5) 0.0112(4)
I5 0.0730(5) 0.0654(4) 0.0820(6) 0.0110(4) 0.0335(4) 0.0205(4)
I6 0.0680(5) 0.0786(4) 0.0659(5) -0.0052(4) 0.0270(4) -0.0058(4)
Br7 0.0617(7) 0.0634(6) 0.0824(9) 0.0083(5) 0.0206(6) 0.0068(5)
Br8 0.0595(7) 0.0677(6) 0.1173(11) -0.0028(5) 0.0388(7) -0.0034(6)
F1 0.080(4) 0.060(3) 0.092(5) 0.007(3) 0.036(4) 0.015(3)
F2 0.092(4) 0.057(3) 0.087(4) -0.017(3) 0.045(4) -0.006(3)
F3 0.070(4) 0.088(4) 0.088(5) -0.008(3) 0.033(4) 0.000(3)
F4 0.080(4) 0.075(4) 0.102(5) -0.005(3) 0.035(4) 0.004(3)
F5 0.060(4) 0.105(4) 0.085(5) 0.005(3) 0.033(4) 0.002(3)
F6 0.078(4) 0.073(4) 0.065(4) 0.016(3) 0.029(3) -0.003(3)
C1 0.076(7) 0.051(5) 0.036(6) -0.007(5) 0.031(6) 0.000(4)
C2 0.067(7) 0.062(6) 0.048(7) 0.004(5) 0.028(6) 0.010(5)
C3 0.057(6) 0.063(6) 0.040(6) -0.024(5) 0.019(5) -0.007(5)
C4 0.090(8) 0.042(5) 0.051(7) -0.019(5) 0.041(6) -0.012(5)
C5 0.061(7) 0.064(6) 0.044(6) -0.010(5) 0.027(6) 0.001(5)
C6 0.051(6) 0.067(6) 0.053(7) -0.008(5) 0.027(6) -0.001(5)
C7 0.064(7) 0.065(6) 0.042(6) 0.000(5) 0.023(5) 0.005(5)
C8 0.088(8) 0.062(6) 0.071(8) -0.018(6) 0.047(7) -0.008(5)
C9 0.084(9) 0.067(6) 0.066(8) -0.008(6) 0.038(8) 0.008(5)
C10 0.067(8) 0.073(7) 0.100(10) -0.005(6) 0.032(8) 0.009(6)
C11 0.087(8) 0.065(6) 0.056(7) 0.003(6) 0.037(6) -0.005(5)
C12 0.091(8) 0.063(6) 0.079(8) 0.008(6) 0.048(7) -0.001(6)
C13 0.056(7) 0.068(6) 0.048(6) 0.002(5) 0.022(6) -0.003(5)
C14 0.065(7) 0.066(6) 0.050(7) -0.002(6) 0.028(6) 0.000(5)
C15 0.067(7) 0.071(6) 0.050(7) 0.007(6) 0.034(6) 0.008(5)
C16 0.047(6) 0.090(8) 0.044(6) -0.002(6) 0.023(5) 0.007(5)
C17 0.065(7) 0.073(7) 0.040(6) -0.001(6) 0.031(6) 0.002(5)
C18 0.083(8) 0.064(6) 0.051(7) 0.015(6) 0.040(6) 0.003(5)
C19 0.060(8) 0.072(7) 0.078(8) 0.001(6) 0.024(7) 0.004(6)
C20 0.047(7) 0.081(7) 0.088(9) 0.003(6) 0.010(7) 0.002(6)
C21 0.080(8) 0.060(6) 0.070(8) 0.012(6) 0.038(7) 0.008(5)
C22 0.070(7) 0.083(7) 0.070(8) 0.007(6) 0.038(7) 0.015(6)
C23 0.069(7) 0.080(7) 0.044(7) 0.003(6) 0.029(6) -0.005(5)
C24 0.058(7) 0.079(7) 0.057(7) -0.001(6) 0.022(6) -0.006(6)
N1 0.071(6) 0.058(4) 0.109(8) 0.016(4) 0.035(6) -0.008(5)
C25 0.064(8) 0.107(10) 0.120(12) -0.002(7) 0.031(8) 0.006(8)
C26 0.110(12) 0.159(15) 0.22(2) -0.042(12) 0.049(13) 0.039(14)
C27 0.088(9) 0.074(7) 0.122(12) 0.025(7) 0.033(9) -0.013(8)
C28 0.151(14) 0.109(10) 0.107(13) 0.034(10) 0.061(11) -0.005(9)
C29 0.143(10) 0.069(6) 0.119(11) -0.006(6) 0.060(10) -0.013(6)
C30 0.137(11) 0.128(12) 0.23(2) -0.046(9) 0.069(11) -0.026(12)
C31 0.109(10) 0.071(7) 0.108(9) 0.018(7) 0.030(8) 0.013(6)
C32 0.175(12) 0.091(8) 0.121(9) 0.028(8) 0.068(9) 0.019(7)
C33 0.251(18) 0.120(15) 0.116(10) 0.033(14) 0.051(10) 0.012(9)
C34 0.39(3) 0.120(16) 0.149(14) 0.030(19) 0.124(16) 0.019(11)
C33' 0.20(2) 0.10(3) 0.117(13) 0.04(2) 0.057(12) 0.016(12)
C34' 0.17(3) 0.08(3) 0.13(3) 0.07(2) 0.067(19) -0.01(2)
N2 0.076(5) 0.090(5) 0.077(5) -0.010(4) 0.035(4) -0.017(4)
C35 0.093(8) 0.118(9) 0.086(8) 0.024(7) 0.001(6) -0.018(6)
C36 0.094(19) 0.145(17) 0.16(2) 0.030(16) 0.000(16) -0.017(14)
C36' 0.093(13) 0.16(3) 0.16(2) 0.016(17) 0.001(13) -0.07(2)
C37 0.083(14) 0.127(13) 0.097(10) -0.023(9) 0.047(11) -0.008(8)
C38 0.13(3) 0.141(14) 0.138(17) -0.054(15) 0.07(2) -0.026(14)
C37' 0.083(14) 0.127(13) 0.097(10) -0.023(9) 0.047(11) -0.008(8)
C38' 0.13(3) 0.141(14) 0.138(17) -0.054(15) 0.07(2) -0.026(14)
C39 0.079(11) 0.085(7) 0.091(12) -0.001(7) 0.032(10) -0.017(11)
C40 0.145(17) 0.090(16) 0.104(16) 0.029(14) 0.007(14) -0.025(15)
C39' 0.079(11) 0.085(7) 0.091(12) -0.001(7) 0.032(10) -0.017(11)
C40' 0.13(2) 0.14(3) 0.14(2) 0.05(2) 0.004(19) -0.02(2)
C41 0.079(8) 0.089(8) 0.087(9) -0.006(7) 0.030(7) -0.013(7)
C42 0.141(12) 0.085(8) 0.091(10) -0.013(8) 0.059(10) -0.007(7)
C43 0.121(11) 0.092(9) 0.137(13) -0.018(8) 0.070(11) -0.029(9)
C44 0.141(13) 0.101(9) 0.126(13) -0.019(9) 0.061(11) 0.002(9)

loop_
_atom_type_symbol
_atom_type_description
_atom_type_scat_dispersion_real
_atom_type_scat_dispersion_imag
_atom_type_scat_source
C C 0.0033 0.0016 'International Tables Vol C Tables 4.2.6.8 and 6.1.1.4'
H H 0.0000 0.0000 'International Tables Vol C Tables 4.2.6.8 and 6.1.1.4'
N N 0.0061 0.0033 'International Tables Vol C Tables 4.2.6.8 and 6.1.1.4'
F F 0.0171 0.0103 'International Tables Vol C Tables 4.2.6.8 and 6.1.1.4'
Br Br -0.2901 2.4595 'International Tables Vol C Tables 4.2.6.8 and 6.1.1.4'
I I -0.4742 1.8119 'International Tables Vol C Tables 4.2.6.8 and 6.1.1.4'

loop_
_geom_angle_atom_site_label_1
_geom_angle_atom_site_label_2
_geom_angle_atom_site_label_3
_geom_angle
C6 C1 C2 117.6(8)
C6 C1 C7 119.7(9)
C2 C1 C7 122.7(9)
F1 C2 C3 119.8(9)
F1 C2 C1 118.5(8)
C3 C2 C1 121.7(9)
C4 C3 C2 117.0(9)
C4 C3 C9 122.2(9)
C2 C3 C9 120.6(10)
F2 C4 C3 117.2(9)
F2 C4 C5 117.9(9)
C3 C4 C5 125.0(8)
C4 C5 C6 114.4(9)
C4 C5 C11 122.4(9)
C6 C5 C11 123.1(9)
F3 C6 C1 119.4(8)
F3 C6 C5 116.2(9)
C1 C6 C5 124.3(9)
C8 C7 C1 173.8(10)
C7 C8 I1 177.7(10)
C10 C9 C3 174.3(12)
C9 C10 I2 175.1(10)
C12 C11 C5 176.8(10)
C11 C12 I3 175.5(9)
C18 C13 C14 116.1(9)
C18 C13 C19 120.7(9)
C14 C13 C19 123.0(9)
F4 C14 C13 117.9(9)
F4 C14 C15 118.3(9)
C13 C14 C15 123.8(9)
C16 C15 C14 115.4(9)
C16 C15 C21 121.6(10)
C14 C15 C21 123.0(9)
F5 C16 C15 116.9(9)
F5 C16 C17 117.1(9)
C15 C16 C17 126.0(9)
C16 C17 C18 114.2(9)
C16 C17 C23 122.3(10)
C18 C17 C23 123.4(9)
F6 C18 C13 118.9(10)
F6 C18 C17 116.6(9)
C13 C18 C17 124.5(9)
C20 C19 C13 173.2(12)
C19 C20 I4 173.4(11)
C22 C21 C15 174.9(13)
C21 C22 I5 173.0(11)
C24 C23 C17 175.8(10)
C23 C24 I6 178.3(11)
C25 N1 C27 111.7(10)
C25 N1 C31 112.8(9)
C27 N1 C31 107.6(9)
C25 N1 C29 103.7(9)
C27 N1 C29 109.8(9)
C31 N1 C29 111.3(9)
N1 C25 C26 113.5(10)
N1 C25 H25A 108.9
C26 C25 H25A 108.9
N1 C25 H25B 108.9
C26 C25 H25B 108.9
H25A C25 H25B 107.7
C25 C26 H26A 109.5
C25 C26 H26B 109.5
H26A C26 H26B 109.5
C25 C26 H26C 109.5
H26A C26 H26C 109.5
H26B C26 H26C 109.5
N1 C27 C28 115.5(9)
N1 C27 H27A 108.4
C28 C27 H27A 108.4
N1 C27 H27B 108.4
C28 C27 H27B 108.4
H27A C27 H27B 107.5
C27 C28 H28A 109.5
C27 C28 H28B 109.5
H28A C28 H28B 109.5
C27 C28 H28C 109.5
H28A C28 H28C 109.5
H28B C28 H28C 109.5
C30 C29 N1 113.8(11)
C30 C29 H29A 108.8
N1 C29 H29A 108.8
C30 C29 H29B 108.8
N1 C29 H29B 108.8
H29A C29 H29B 107.7
C29 C30 H30A 109.5
C29 C30 H30B 109.5
H30A C30 H30B 109.5
C29 C30 H30C 109.5
H30A C30 H30C 109.5
H30B C30 H30C 109.5
N1 C31 C32 117.4(10)
N1 C31 H31A 107.9
C32 C31 H31A 107.9
N1 C31 H31B 107.9
C32 C31 H31B 107.9
H31A C31 H31B 107.2
C31 C32 C33' 109(3)
C31 C32 C33 107.7(13)
C31 C32 H32A 110.2
C33 C32 H32A 110.2
C31 C32 H32B 110.2
C33 C32 H32B 110.2
H32A C32 H32B 108.5
C34 C33 C32 117(2)
C34 C33 H33A 108.1
C32 C33 H33A 108.1
C34 C33 H33B 108.1
C32 C33 H33B 108.1
H33A C33 H33B 107.3
C33 C34 H34A 109.5
C33 C34 H34B 109.5
H34A C34 H34B 109.5
C33 C34 H34C 109.5
H34A C34 H34C 109.5
H34B C34 H34C 109.5
C34' C33' C32 115(4)
C34' C33' H33C 108.6
C32 C33' H33C 108.6
C34' C33' H33D 108.6
C32 C33' H33D 108.6
H33C C33' H33D 107.6
C33' C34' H34D 109.5
C33' C34' H34E 109.5
H34D C34' H34E 109.5
C33' C34' H34F 109.5
H34D C34' H34F 109.5
H34E C34' H34F 109.5
C41 N2 C37 104.0(11)
C41 N2 C39 107.8(19)
C37 N2 C39 121(2)
C41 N2 C35 113.5(8)
C37 N2 C35 102.7(15)
C39 N2 C35 108.3(11)
C41 N2 C39' 117(3)
C35 N2 C39' 91.6(14)
C41 N2 C37' 106.6(14)
C35 N2 C37' 123.6(17)
C39' N2 C37' 104(3)
C36 C35 N2 113.1(11)
C36' C35 N2 110.8(12)
C36 C35 H35A 109.0
N2 C35 H35A 109.0
C36 C35 H35B 109.0
N2 C35 H35B 109.0
H35A C35 H35B 107.8
C36' C35 H35C 109.5
N2 C35 H35C 109.5
C36' C35 H35D 109.5
N2 C35 H35D 109.5
H35C C35 H35D 108.1
C35 C36 H36A 109.5
C35 C36 H36B 109.5
H36A C36 H36B 109.5
C35 C36 H36C 109.5
H36A C36 H36C 109.5
H36B C36 H36C 109.5
C35 C36' H36D 109.5
C35 C36' H36E 109.5
H36D C36' H36E 109.5
C35 C36' H36F 109.5
H36D C36' H36F 109.5
H36E C36' H36F 109.5
N2 C37 C38 114.2(13)
N2 C37 H37A 108.7
C38 C37 H37A 108.7
N2 C37 H37B 108.7
C38 C37 H37B 108.7
H37A C37 H37B 107.6
C37 C38 H38A 109.5
C37 C38 H38B 109.5
H38A C38 H38B 109.5
C37 C38 H38C 109.5
H38A C38 H38C 109.5
H38B C38 H38C 109.5
C38' C37' N2 113.6(15)
C38' C37' H37C 108.8
N2 C37' H37C 108.8
C38' C37' H37D 108.8
N2 C37' H37D 108.8
H37C C37' H37D 107.7
C37' C38' H38D 109.5
C37' C38' H38E 109.5
H38D C38' H38E 109.5
C37' C38' H38F 109.5
H38D C38' H38F 109.5
H38E C38' H38F 109.5
C40 C39 N2 112.6(13)
C40 C39 H39A 109.1
N2 C39 H39A 109.1
C40 C39 H39B 109.1
N2 C39 H39B 109.1
H39A C39 H39B 107.8
C39 C40 H40A 109.5
C39 C40 H40B 109.5
H40A C40 H40B 109.5
C39 C40 H40C 109.5
H40A C40 H40C 109.5
H40B C40 H40C 109.5
N2 C39' C40' 113.7(15)
N2 C39' H39C 108.8
C40' C39' H39C 108.8
N2 C39' H39D 108.8
C40' C39' H39D 108.8
H39C C39' H39D 107.7
C39' C40' H40D 109.5
C39' C40' H40E 109.5
H40D C40' H40E 109.5
C39' C40' H40F 109.5
H40D C40' H40F 109.5
H40E C40' H40F 109.5
C42 C41 N2 114.6(10)
C42 C41 H41A 108.6
N2 C41 H41A 108.6
C42 C41 H41B 108.6
N2 C41 H41B 108.6
H41A C41 H41B 107.6
C41 C42 C43 110.1(10)
C41 C42 H42A 109.6
C43 C42 H42A 109.6
C41 C42 H42B 109.6
C43 C42 H42B 109.6
H42A C42 H42B 108.2
C44 C43 C42 112.9(11)
C44 C43 H43A 109.0
C42 C43 H43A 109.0
C44 C43 H43B 109.0
C42 C43 H43B 109.0
H43A C43 H43B 107.8
C43 C44 H44A 109.5
C43 C44 H44B 109.5
H44A C44 H44B 109.5
C43 C44 H44C 109.5
H44A C44 H44C 109.5
H44B C44 H44C 109.5

loop_
_geom_bond_atom_site_label_1
_geom_bond_atom_site_label_2
_geom_bond_distance
I1 C8 2.020(10)
I2 C10 1.986(13)
I3 C12 2.000(10)
I4 C20 2.028(11)
I5 C22 2.032(11)
I6 C24 2.012(11)
F1 C2 1.301(10)
F2 C4 1.336(9)
F3 C6 1.326(10)
F4 C14 1.344(10)
F5 C16 1.347(10)
F6 C18 1.333(10)
C1 C6 1.364(12)
C1 C2 1.393(13)
C1 C7 1.435(12)
C2 C3 1.394(12)
C3 C4 1.378(12)
C3 C9 1.403(15)
C4 C5 1.380(13)
C5 C6 1.409(12)
C5 C11 1.427(13)
C7 C8 1.172(11)
C9 C10 1.236(15)
C11 C12 1.169(12)
C13 C18 1.366(13)
C13 C14 1.384(12)
C13 C19 1.436(14)
C14 C15 1.391(13)
C15 C16 1.367(12)
C15 C21 1.427(13)
C16 C17 1.375(13)
C17 C18 1.408(14)
C17 C23 1.426(14)
C19 C20 1.153(13)
C21 C22 1.163(12)
C23 C24 1.168(12)
N1 C25 1.493(12)
N1 C27 1.504(13)
N1 C31 1.507(14)
N1 C29 1.552(13)
C25 C26 1.513(17)
C25 H25A 0.9900
C25 H25B 0.9900
C26 H26A 0.9800
C26 H26B 0.9800
C26 H26C 0.9800
C27 C28 1.525(16)
C27 H27A 0.9900
C27 H27B 0.9900
C28 H28A 0.9800
C28 H28B 0.9800
C28 H28C 0.9800
C29 C30 1.503(18)
C29 H29A 0.9900
C29 H29B 0.9900
C30 H30A 0.9800
C30 H30B 0.9800
C30 H30C 0.9800
C31 C32 1.510(16)
C31 H31A 0.9900
C31 H31B 0.9900
C32 C33' 1.58(3)
C32 C33 1.59(2)
C32 H32A 0.9900
C32 H32B 0.9900
C33 C34 1.42(3)
C33 H33A 0.9900
C33 H33B 0.9900
C34 H34A 0.9800
C34 H34B 0.9800
C34 H34C 0.9800
C33' C34' 1.42(3)
C33' H33C 0.9900
C33' H33D 0.9900
C34' H34D 0.9800
C34' H34E 0.9800
C34' H34F 0.9800
N2 C41 1.518(13)
N2 C37 1.532(13)
N2 C39 1.538(13)
N2 C35 1.547(11)
N2 C39' 1.544(15)
N2 C37' 1.558(15)
C35 C36 1.525(16)
C35 C36' 1.537(17)
C35 H35A 0.9900
C35 H35B 0.9900
C35 H35C 0.9900
C35 H35D 0.9900
C36 H36A 0.9800
C36 H36B 0.9800
C36 H36C 0.9800
C36' H36D 0.9800
C36' H36E 0.9800
C36' H36F 0.9800
C37 C38 1.529(16)
C37 H37A 0.9900
C37 H37B 0.9900
C38 H38A 0.9800
C38 H38B 0.9800
C38 H38C 0.9800
C37' C38' 1.525(17)
C37' H37C 0.9900
C37' H37D 0.9900
C38' H38D 0.9800
C38' H38E 0.9800
C38' H38F 0.9800
C39 C40 1.525(16)
C39 H39A 0.9900
C39 H39B 0.9900
C40 H40A 0.9800
C40 H40B 0.9800
C40 H40C 0.9800
C39' C40' 1.523(17)
C39' H39C 0.9900
C39' H39D 0.9900
C40' H40D 0.9800
C40' H40E 0.9800
C40' H40F 0.9800
C41 C42 1.477(14)
C41 H41A 0.9900
C41 H41B 0.9900
C42 C43 1.516(15)
C42 H42A 0.9900
C42 H42B 0.9900
C43 C44 1.493(15)
C43 H43A 0.9900
C43 H43B 0.9900
C44 H44A 0.9800
C44 H44B 0.9800
C44 H44C 0.9800

loop_
_geom_torsion_atom_site_label_1
_geom_torsion_atom_site_label_2
_geom_torsion_atom_site_label_3
_geom_torsion_atom_site_label_4
_geom_torsion
C6 C1 C2 F1 -179.3(7)
C7 C1 C2 F1 -1.1(13)
C6 C1 C2 C3 0.2(13)
C7 C1 C2 C3 178.4(8)
F1 C2 C3 C4 -179.6(7)
C1 C2 C3 C4 0.8(12)
F1 C2 C3 C9 5.0(13)
C1 C2 C3 C9 -174.5(9)
C2 C3 C4 F2 179.6(7)
C9 C3 C4 F2 -5.1(12)
C2 C3 C4 C5 -2.1(13)
C9 C3 C4 C5 173.2(9)
F2 C4 C5 C6 -179.6(7)
C3 C4 C5 C6 2.2(13)
F2 C4 C5 C11 3.3(12)
C3 C4 C5 C11 -174.9(8)
C2 C1 C6 F3 179.2(8)
C7 C1 C6 F3 0.9(12)
C2 C1 C6 C5 -0.1(13)
C7 C1 C6 C5 -178.4(8)
C4 C5 C6 F3 179.7(7)
C11 C5 C6 F3 -3.3(12)
C4 C5 C6 C1 -1.0(12)
C11 C5 C6 C1 176.1(8)
C18 C13 C14 F4 -179.7(8)
C19 C13 C14 F4 5.3(13)
C18 C13 C14 C15 0.9(13)
C19 C13 C14 C15 -174.1(9)
F4 C14 C15 C16 179.8(7)
C13 C14 C15 C16 -0.8(13)
F4 C14 C15 C21 -1.8(13)
C13 C14 C15 C21 177.6(8)
C14 C15 C16 F5 178.9(7)
C21 C15 C16 F5 0.4(13)
C14 C15 C16 C17 0.9(13)
C21 C15 C16 C17 -177.5(8)
F5 C16 C17 C18 -179.0(7)
C15 C16 C17 C18 -1.0(13)
F5 C16 C17 C23 -2.8(12)
C15 C16 C17 C23 175.1(8)
C14 C13 C18 F6 177.9(7)
C19 C13 C18 F6 -7.0(13)
C14 C13 C18 C17 -1.0(13)
C19 C13 C18 C17 174.1(9)
C16 C17 C18 F6 -177.8(7)
C23 C17 C18 F6 6.1(13)
C16 C17 C18 C13 1.1(13)
C23 C17 C18 C13 -175.0(8)
C27 N1 C25 C26 58.1(14)
C31 N1 C25 C26 -63.3(14)
C29 N1 C25 C26 176.2(12)
C25 N1 C27 C28 59.9(13)
C31 N1 C27 C28 -175.8(11)
C29 N1 C27 C28 -54.6(14)
C25 N1 C29 C30 -179.5(12)
C27 N1 C29 C30 -60.1(15)
C31 N1 C29 C30 58.9(14)
C25 N1 C31 C32 -51.3(14)
C27 N1 C31 C32 -174.9(11)
C29 N1 C31 C32 64.8(14)
N1 C31 C32 C33' -170(3)
N1 C31 C32 C33 -157.6(14)
C31 C32 C33 C34 177(2)
C31 C32 C33' C34' 86(6)
C41 N2 C35 C36 45(2)
C37 N2 C35 C36 -66(2)
C39 N2 C35 C36 165(3)
C41 N2 C35 C36' 79(2)
C39' N2 C35 C36' -161(4)
C37' N2 C35 C36' -52(3)
C41 N2 C37 C38 171(2)
C39 N2 C37 C38 50(3)
C35 N2 C37 C38 -70(2)
C41 N2 C37' C38' 172(2)
C35 N2 C37' C38' -53(3)
C39' N2 C37' C38' 48(3)
C41 N2 C39 C40 -56(3)
C37 N2 C39 C40 63(4)
C35 N2 C39 C40 -179(2)
C41 N2 C39' C40' -62(5)
C35 N2 C39' C40' -179(4)
C37' N2 C39' C40' 55(5)
C37 N2 C41 C42 161.4(17)
C39 N2 C41 C42 -69.4(19)
C35 N2 C41 C42 50.6(12)
C39' N2 C41 C42 -54(2)
C37' N2 C41 C42 -169.9(19)
N2 C41 C42 C43 175.2(9)
C41 C42 C43 C44 175.8(11)

_cod_database_fobs_code 2108031
